data_8107550
loop_
_publ_author_name
'Liu, Feng'
'Zhang, Yuming'
'Zhao, Zhimeng'
'Liu, Yi'
'Chen, Yang'
'Xiao, Tao'

_publ_section_title
;
 Synthesis and crystal structure of
 3-methyl-2-(methylthio)-4H-chromen-4-one, C12H12O2S
;
_journal_issue 4
_journal_name_full 'Zeitschrift f\"ur Kristallographie - New Crystal Structures'
_journal_page_first 749
_journal_page_last 750
_journal_paper_doi 10.1515/ncrs-2023-0185
_journal_volume 238
_journal_year 2023
_chemical_formula_sum 'C12 H12 O2 S'
_chemical_formula_weight 220.28
_space_group_crystal_system monoclinic
_space_group_IT_number 14
_space_group_name_Hall '-P 2ybc'
_space_group_name_H-M_alt 'P 1 21/c 1'
_atom_sites_solution_hydrogens geom
_cell_angle_alpha 90
_cell_angle_beta 95.3740(10)
_cell_angle_gamma 90
_cell_formula_units_Z 4
_cell_length_a 7.47710(10)
_cell_length_b 8.68600(10)
_cell_length_c 16.0445(2)
_cell_measurement_reflns_used 6254
_cell_measurement_temperature 293(2)
_cell_measurement_theta_max 74.8230
_cell_measurement_theta_min 5.5390
_cell_volume 1037.45(2)
_computing_structure_refinement 'SHELXL-2014/7 (Sheldrick, 2014)'
_diffrn_ambient_temperature 293(2)
_diffrn_measured_fraction_theta_full 0.999
_diffrn_measured_fraction_theta_max 0.961
_diffrn_measurement_device_type 'XtaLAB Synergy, Dualflex, HyPix'
_diffrn_measurement_method '\w scans'
_diffrn_radiation_type CuK\a
_diffrn_radiation_wavelength 1.54178
_diffrn_reflns_av_R_equivalents 0.0300
_diffrn_reflns_av_unetI/netI 0.0230
_diffrn_reflns_Laue_measured_fraction_full 0.999
_diffrn_reflns_Laue_measured_fraction_max 0.961
_diffrn_reflns_limit_h_max 8
_diffrn_reflns_limit_h_min -8
_diffrn_reflns_limit_k_max 10
_diffrn_reflns_limit_k_min -8
_diffrn_reflns_limit_l_max 19
_diffrn_reflns_limit_l_min -19
_diffrn_reflns_number 9298
_diffrn_reflns_point_group_measured_fraction_full 0.999
_diffrn_reflns_point_group_measured_fraction_max 0.961
_diffrn_reflns_theta_full 67.679
_diffrn_reflns_theta_max 75.095
_diffrn_reflns_theta_min 5.539
_exptl_absorpt_coefficient_mu 2.570
_exptl_absorpt_correction_T_max 1.00000
_exptl_absorpt_correction_T_min 0.80227
_exptl_absorpt_correction_type multi-scan
_exptl_absorpt_process_details '(SADABS; Sheldrick, 2004)'
_exptl_crystal_colour colourless
_exptl_crystal_density_diffrn 1.410
_exptl_crystal_description block
_exptl_crystal_F_000 464
_exptl_crystal_size_max 0.200
_exptl_crystal_size_mid 0.100
_exptl_crystal_size_min 0.100
_refine_diff_density_max 0.272
_refine_diff_density_min -0.275
_refine_diff_density_rms 0.062
_refine_ls_extinction_coef .
_refine_ls_extinction_method none
_refine_ls_goodness_of_fit_ref 1.005
_refine_ls_hydrogen_treatment constr
_refine_ls_matrix_type full
_refine_ls_number_parameters 136
_refine_ls_number_reflns 2062
_refine_ls_number_restraints 0
_refine_ls_restrained_S_all 1.005
_refine_ls_R_factor_all 0.0323
_refine_ls_R_factor_gt 0.0311
_refine_ls_shift/su_max 0.000
_refine_ls_shift/su_mean 0.000
_refine_ls_structure_factor_coef Fsqd
_refine_ls_weighting_details 'w=1/[\s^2^(Fo^2^)+(0.1000P)^2^+0.0500P] where P=(Fo^2^+2Fc^2^)/3'
_refine_ls_weighting_scheme calc
_refine_ls_wR_factor_gt 0.1122
_refine_ls_wR_factor_ref 0.1156
_reflns_Friedel_coverage 0.000
_reflns_Friedel_fraction_full .
_reflns_Friedel_fraction_max .
_reflns_number_gt 1952
_reflns_number_total 2062
_reflns_threshold_expression 'I > 2\s(I)'
_cod_data_source_file suppl_j_ncrs-2023-0185_suppl_001.cif
_cod_data_source_block X
_cod_original_sg_symbol_H-M 'P 21/c'
_cod_database_code 8107550
_shelx_space_group_comment
;
The symmetry employed for this shelxl refinement is uniquely defined
by the following loop, which should always be used as a source of
symmetry information in preference to the above space-group names.
They are only intended as comments.
;
_shelx_estimated_absorpt_t_min 0.627
_shelx_estimated_absorpt_t_max 0.783

loop_
_space_group_symop_operation_xyz
'x, y, z'
'-x, y+1/2, -z+1/2'
'-x, -y, -z'
'x, -y-1/2, z-1/2'

loop_
_atom_site_label
_atom_site_type_symbol
_atom_site_fract_x
_atom_site_fract_y
_atom_site_fract_z
_atom_site_U_iso_or_equiv
_atom_site_adp_type
_atom_site_occupancy
_atom_site_site_symmetry_order
_atom_site_calc_flag
_atom_site_refinement_flags_posn
_atom_site_refinement_flags_adp
_atom_site_refinement_flags_occupancy
_atom_site_disorder_assembly
_atom_site_disorder_group
S S 0.12584(4) 0.78885(3) 0.04374(2) 0.01739(17) Uani 1 1 d . . . . .
O1 O 0.24912(11) 0.53637(9) 0.11665(5) 0.0151(2) Uani 1 1 d . . . . .
C1 C 0.23558(15) 0.53453(13) -0.03427(7) 0.0145(3) Uani 1 1 d . . . . .
O2 O 0.33932(13) 0.31246(10) -0.10041(6) 0.0192(2) Uani 1 1 d . . . . .
C2 C 0.30957(16) 0.38017(14) -0.03539(7) 0.0142(3) Uani 1 1 d . . . . .
C3 C 0.34613(16) 0.30782(13) 0.04760(8) 0.0141(3) Uani 1 1 d . . . . .
C4 C 0.40987(17) 0.15659(14) 0.05521(8) 0.0166(3) Uani 1 1 d . . . . .
H4A H 0.4292 0.1010 0.0073 0.020 Uiso 1 1 calc R U . . .
C5 C 0.44444(17) 0.08887(14) 0.13297(8) 0.0175(3) Uani 1 1 d . . . . .
H5A H 0.4876 -0.0115 0.1374 0.021 Uiso 1 1 calc R U . . .
C6 C 0.41409(17) 0.17241(15) 0.20532(8) 0.0174(3) Uani 1 1 d . . . . .
H6A H 0.4382 0.1274 0.2578 0.021 Uiso 1 1 calc R U . . .
C7 C 0.34853(16) 0.32141(14) 0.19896(8) 0.0158(3) Uani 1 1 d . . . . .
H7A H 0.3267 0.3765 0.2467 0.019 Uiso 1 1 calc R U . . .
C8 C 0.31579(16) 0.38761(13) 0.11982(7) 0.0136(3) Uani 1 1 d . . . . .
C9 C 0.21087(16) 0.60210(13) 0.04035(7) 0.0140(3) Uani 1 1 d . . . . .
C10 C 0.18689(18) 0.61597(14) -0.11580(7) 0.0178(3) Uani 1 1 d . . . . .
H10A H 0.2137 0.5507 -0.1613 0.027 Uiso 1 1 calc R U . . .
H10B H 0.0609 0.6397 -0.1210 0.027 Uiso 1 1 calc R U . . .
H10C H 0.2549 0.7095 -0.1172 0.027 Uiso 1 1 calc R U . . .
C11 C 0.08496(19) 0.81606(14) 0.15264(8) 0.0187(3) Uani 1 1 d . . . . .
H11A H 0.0126 0.7325 0.1714 0.022 Uiso 1 1 calc R U . . .
H11B H 0.1976 0.8193 0.1879 0.022 Uiso 1 1 calc R U . . .
C12 C -0.01438(18) 0.96876(14) 0.15675(8) 0.0209(3) Uani 1 1 d . . . . .
H12A H -0.0392 0.9884 0.2134 0.031 Uiso 1 1 calc R U . . .
H12B H 0.0587 1.0502 0.1379 0.031 Uiso 1 1 calc R U . . .
H12C H -0.1253 0.9639 0.1215 0.031 Uiso 1 1 calc R U . . .

loop_
_atom_site_aniso_label
_atom_site_aniso_U_11
_atom_site_aniso_U_22
_atom_site_aniso_U_33
_atom_site_aniso_U_23
_atom_site_aniso_U_13
_atom_site_aniso_U_12
S 0.0227(3) 0.0135(2) 0.0160(2) 0.00059(9) 0.00201(15) 0.00232(9)
O1 0.0181(5) 0.0142(4) 0.0129(4) -0.0008(3) 0.0012(3) 0.0015(3)
C1 0.0121(6) 0.0165(6) 0.0148(6) 0.0006(4) 0.0003(4) -0.0024(4)
O2 0.0242(5) 0.0208(5) 0.0128(5) -0.0017(3) 0.0034(4) 0.0021(3)
C2 0.0122(6) 0.0167(6) 0.0137(6) -0.0007(4) 0.0011(4) -0.0021(4)
C3 0.0117(6) 0.0165(6) 0.0140(7) -0.0003(4) 0.0007(5) -0.0018(4)
C4 0.0166(6) 0.0179(6) 0.0156(6) -0.0018(4) 0.0021(5) 0.0009(4)
C5 0.0167(6) 0.0162(6) 0.0196(6) 0.0007(4) 0.0018(5) 0.0013(4)
C6 0.0161(6) 0.0201(6) 0.0159(6) 0.0036(5) 0.0004(5) -0.0007(5)
C7 0.0157(6) 0.0185(6) 0.0134(6) -0.0023(5) 0.0020(5) -0.0011(5)
C8 0.0118(6) 0.0135(6) 0.0155(6) -0.0002(4) 0.0011(4) -0.0005(4)
C9 0.0125(6) 0.0141(6) 0.0155(6) 0.0007(4) 0.0011(4) -0.0019(4)
C10 0.0184(6) 0.0201(6) 0.0146(6) 0.0014(5) -0.0002(5) 0.0008(4)
C11 0.0229(7) 0.0170(6) 0.0162(6) -0.0005(5) 0.0018(5) 0.0019(5)
C12 0.0210(7) 0.0195(6) 0.0225(6) -0.0020(5) 0.0032(5) 0.0023(5)

loop_
_atom_type_symbol
_atom_type_description
_atom_type_scat_dispersion_real
_atom_type_scat_dispersion_imag
_atom_type_scat_source
C C 0.0181 0.0091 'International Tables Vol C Tables 4.2.6.8 and 6.1.1.4'
H H 0.0000 0.0000 'International Tables Vol C Tables 4.2.6.8 and 6.1.1.4'
O O 0.0492 0.0322 'International Tables Vol C Tables 4.2.6.8 and 6.1.1.4'
S S 0.3331 0.5567 'International Tables Vol C Tables 4.2.6.8 and 6.1.1.4'

loop_
_geom_angle_atom_site_label_1
_geom_angle_atom_site_label_2
_geom_angle_atom_site_label_3
_geom_angle
_geom_angle_site_symmetry_1
_geom_angle_site_symmetry_3
C9 S C11 104.21(6) . .
C9 O1 C8 118.08(9) . .
C9 C1 C2 119.51(11) . .
C9 C1 C10 121.41(11) . .
C2 C1 C10 119.08(10) . .
O2 C2 C1 123.31(11) . .
O2 C2 C3 121.78(11) . .
C1 C2 C3 114.91(10) . .
C8 C3 C4 118.52(11) . .
C8 C3 C2 120.69(11) . .
C4 C3 C2 120.78(11) . .
C5 C4 C3 120.79(11) . .
C5 C4 H4A 119.6 . .
C3 C4 H4A 119.6 . .
C4 C5 C6 119.67(11) . .
C4 C5 H5A 120.2 . .
C6 C5 H5A 120.2 . .
C7 C6 C5 120.35(12) . .
C7 C6 H6A 119.8 . .
C5 C6 H6A 119.8 . .
C6 C7 C8 118.91(12) . .
C6 C7 H7A 120.5 . .
C8 C7 H7A 120.5 . .
O1 C8 C3 121.49(10) . .
O1 C8 C7 116.76(10) . .
C3 C8 C7 121.75(11) . .
O1 C9 C1 125.28(10) . .
O1 C9 S 114.18(8) . .
C1 C9 S 120.54(9) . .
C1 C10 H10A 109.5 . .
C1 C10 H10B 109.5 . .
H10A C10 H10B 109.5 . .
C1 C10 H10C 109.5 . .
H10A C10 H10C 109.5 . .
H10B C10 H10C 109.5 . .
C12 C11 S 106.33(9) . .
C12 C11 H11A 110.5 . .
S C11 H11A 110.5 . .
C12 C11 H11B 110.5 . .
S C11 H11B 110.5 . .
H11A C11 H11B 108.7 . .
C11 C12 H12A 109.5 . .
C11 C12 H12B 109.5 . .
H12A C12 H12B 109.5 . .
C11 C12 H12C 109.5 . .
H12A C12 H12C 109.5 . .
H12B C12 H12C 109.5 . .

loop_
_geom_bond_atom_site_label_1
_geom_bond_atom_site_label_2
_geom_bond_distance
_geom_bond_site_symmetry_2
S C9 1.7450(12) .
S C11 1.8171(13) .
O1 C9 1.3568(15) .
O1 C8 1.3842(14) .
C1 C9 1.3613(17) .
C1 C2 1.4512(17) .
C1 C10 1.5016(16) .
O2 C2 1.2357(15) .
C2 C3 1.4747(17) .
C3 C8 1.3869(17) .
C3 C4 1.3988(17) .
C4 C5 1.3818(18) .
C4 H4A 0.9300 .
C5 C6 1.4053(18) .
C5 H5A 0.9300 .
C6 C7 1.3843(19) .
C6 H6A 0.9300 .
C7 C8 1.3945(17) .
C7 H7A 0.9300 .
C10 H10A 0.9600 .
C10 H10B 0.9600 .
C10 H10C 0.9600 .
C11 C12 1.5246(17) .
C11 H11A 0.9700 .
C11 H11B 0.9700 .
C12 H12A 0.9600 .
C12 H12B 0.9600 .
C12 H12C 0.9600 .

loop_
_geom_torsion_atom_site_label_1
_geom_torsion_atom_site_label_2
_geom_torsion_atom_site_label_3
_geom_torsion_atom_site_label_4
_geom_torsion
_geom_torsion_site_symmetry_1
_geom_torsion_site_symmetry_2
_geom_torsion_site_symmetry_3
_geom_torsion_site_symmetry_4
C9 C1 C2 O2 -178.48(12) . . . .
C10 C1 C2 O2 1.87(18) . . . .
C9 C1 C2 C3 2.00(16) . . . .
C10 C1 C2 C3 -177.65(10) . . . .
O2 C2 C3 C8 178.39(11) . . . .
C1 C2 C3 C8 -2.09(17) . . . .
O2 C2 C3 C4 -2.47(19) . . . .
C1 C2 C3 C4 177.06(10) . . . .
C8 C3 C4 C5 -0.95(18) . . . .
C2 C3 C4 C5 179.88(11) . . . .
C3 C4 C5 C6 0.44(19) . . . .
C4 C5 C6 C7 0.52(19) . . . .
C5 C6 C7 C8 -0.93(19) . . . .
C9 O1 C8 C3 1.10(16) . . . .
C9 O1 C8 C7 -178.05(10) . . . .
C4 C3 C8 O1 -178.58(10) . . . .
C2 C3 C8 O1 0.58(18) . . . .
C4 C3 C8 C7 0.53(18) . . . .
C2 C3 C8 C7 179.69(11) . . . .
C6 C7 C8 O1 179.56(10) . . . .
C6 C7 C8 C3 0.41(19) . . . .
C8 O1 C9 C1 -1.21(17) . . . .
C8 O1 C9 S 179.45(7) . . . .
C2 C1 C9 O1 -0.43(18) . . . .
C10 C1 C9 O1 179.21(10) . . . .
C2 C1 C9 S 178.87(8) . . . .
C10 C1 C9 S -1.48(16) . . . .
C11 S C9 O1 -9.11(10) . . . .
C11 S C9 C1 171.51(10) . . . .
C9 S C11 C12 -172.09(9) . . . .
